data_4508152
loop_
_publ_author_name
'Yang, Peng'
'Li, Ming-Xing'
'Shao, Min'
'Wang, Meng-Si'
'Cao, Shi-Xun'
'Zhang, Jin-Cang'
'Zhang, Heng-Hua'

_publ_section_title
;
 Porous and Nanorod-Like Coordination Polymers Assembled from a New
 V-Shaped Bis(1,2,4-triazolyl)tripyridine Ligand
;
_journal_issue 10
_journal_name_full 'Crystal Growth &amp; Design'
_journal_page_first 4305
_journal_paper_doi 10.1021/cg400644k
_journal_volume 13
_journal_year 2013
_chemical_formula_sum 'C19 H19 Ag Mo12 N9 O42 P'
_chemical_formula_weight 2335.55
_chemical_name_systematic
; 
 ? 
;
_space_group_IT_number 15
_symmetry_cell_setting monoclinic
_symmetry_space_group_name_Hall '-C 2yc'
_symmetry_space_group_name_H-M 'C 1 2/c 1'
_atom_sites_solution_hydrogens geom
_atom_sites_solution_primary direct
_atom_sites_solution_secondary difmap
_audit_creation_method SHELXL-97
_cell_angle_alpha 90.00
_cell_angle_beta 102.7940(10)
_cell_angle_gamma 90.00
_cell_formula_units_Z 8
_cell_length_a 30.2207(17)
_cell_length_b 18.7391(10)
_cell_length_c 17.5365(10)
_cell_measurement_reflns_used 5865
_cell_measurement_temperature 293(2)
_cell_measurement_theta_max 27.23
_cell_measurement_theta_min 2.41
_cell_volume 9684.5(9)
_computing_cell_refinement 'Bruker SAINT'
_computing_data_collection 'Bruker APEX2'
_computing_data_reduction 'Bruker SAINT'
_computing_molecular_graphics 'Bruker SHELXTL'
_computing_publication_material 'Bruker SHELXTL'
_computing_structure_refinement 'SHELXL-97 (Sheldrick, 1997)'
_computing_structure_solution 'SHELXS-97 (Sheldrick, 1990)'
_diffrn_ambient_temperature 293(2)
_diffrn_measured_fraction_theta_full 0.997
_diffrn_measured_fraction_theta_max 0.997
_diffrn_radiation_monochromator graphite
_diffrn_radiation_source 'fine-focus sealed tube'
_diffrn_radiation_type MoK\a
_diffrn_radiation_wavelength 0.71073
_diffrn_reflns_av_R_equivalents 0.0318
_diffrn_reflns_av_sigmaI/netI 0.0375
_diffrn_reflns_limit_h_max 35
_diffrn_reflns_limit_h_min -36
_diffrn_reflns_limit_k_max 21
_diffrn_reflns_limit_k_min -22
_diffrn_reflns_limit_l_max 20
_diffrn_reflns_limit_l_min -20
_diffrn_reflns_number 24966
_diffrn_reflns_theta_full 25.05
_diffrn_reflns_theta_max 25.05
_diffrn_reflns_theta_min 1.65
_exptl_absorpt_coefficient_mu 3.547
_exptl_absorpt_correction_T_max 0.9324
_exptl_absorpt_correction_T_min 0.7180
_exptl_absorpt_correction_type multi-scan
_exptl_absorpt_process_details sadabs
_exptl_crystal_density_diffrn 3.204
_exptl_crystal_density_method 'not measured'
_exptl_crystal_F_000 8784
_exptl_crystal_size_max 0.10
_exptl_crystal_size_mid 0.06
_exptl_crystal_size_min 0.02
_refine_diff_density_max 2.659
_refine_diff_density_min -2.664
_refine_diff_density_rms 0.167
_refine_ls_extinction_method none
_refine_ls_goodness_of_fit_ref 1.069
_refine_ls_hydrogen_treatment mixed
_refine_ls_matrix_type full
_refine_ls_number_parameters 765
_refine_ls_number_reflns 8562
_refine_ls_number_restraints 8
_refine_ls_restrained_S_all 1.069
_refine_ls_R_factor_all 0.0598
_refine_ls_R_factor_gt 0.0466
_refine_ls_shift/su_max 0.001
_refine_ls_shift/su_mean 0.000
_refine_ls_structure_factor_coef Fsqd
_refine_ls_weighting_details 'calc w=1/[\s^2^(Fo^2^)+(0.0261P)^2^+173.5180P] where P=(Fo^2^+2Fc^2^)/3'
_refine_ls_weighting_scheme calc
_refine_ls_wR_factor_gt 0.0938
_refine_ls_wR_factor_ref 0.1048
_reflns_number_gt 6905
_reflns_number_total 8562
_reflns_threshold_expression >2sigma(I)
_cod_data_source_file cg400644k_si_007.cif
_cod_data_source_block 120716b_0m
_cod_depositor_comments
;
The following automatic conversions were performed:

'_symmetry_cell_setting' value 'Monoclinic' changed to 'monoclinic'
according to /home/saulius/struct/CIF-dictionaries/cif_core.dic
dictionary named 'cif_core.dic' version 2.4.2 from 2011-04-26.

Automatic conversion script
Id: cif_fix_values 1891 2012-01-12 08:04:46Z andrius 
;
_cod_original_sg_symbol_H-M C2/c
_cod_database_code 4508152

loop_
_symmetry_equiv_pos_as_xyz
'x, y, z'
'-x, y, -z+1/2'
'x+1/2, y+1/2, z'
'-x+1/2, y+1/2, -z+1/2'
'-x, -y, -z'
'x, -y, z-1/2'
'-x+1/2, -y+1/2, -z'
'x+1/2, -y+1/2, z-1/2'

loop_
_atom_site_label
_atom_site_type_symbol
_atom_site_fract_x
_atom_site_fract_y
_atom_site_fract_z
_atom_site_U_iso_or_equiv
_atom_site_adp_type
_atom_site_occupancy
_atom_site_symmetry_multiplicity
_atom_site_calc_flag
_atom_site_refinement_flags
Ag1 Ag 0.04139(2) 0.24540(3) 0.39143(4) 0.04222(19) Uani 1 1 d .
Mo1 Mo 0.07262(2) 0.15624(3) 0.58484(4) 0.02516(16) Uani 1 1 d .
Mo2 Mo 0.14511(2) 0.26167(4) 0.50816(4) 0.03270(18) Uani 1 1 d .
Mo3 Mo 0.06369(2) 0.33727(3) 0.59062(4) 0.02559(16) Uani 1 1 d .
Mo4 Mo 0.16033(2) 0.44132(4) 0.70511(5) 0.03683(19) Uani 1 1 d .
Mo5 Mo 0.24187(3) 0.34801(4) 0.64197(5) 0.0430(2) Uani 1 1 d .
Mo6 Mo 0.24415(3) 0.35670(4) 0.83622(5) 0.0449(2) Uani 1 1 d .
Mo7 Mo 0.25340(3) 0.15957(4) 0.82580(6) 0.0496(2) Uani 1 1 d .
Mo8 Mo 0.16408(2) 0.06242(4) 0.72455(5) 0.03603(19) Uani 1 1 d .
Mo9 Mo 0.07562(3) 0.16487(4) 0.79625(4) 0.03155(17) Uani 1 1 d .
Mo10 Mo 0.23407(3) 0.15046(4) 0.62849(5) 0.0429(2) Uani 1 1 d .
Mo11 Mo 0.08258(3) 0.34552(4) 0.80647(4) 0.03366(18) Uani 1 1 d .
Mo12 Mo 0.16635(3) 0.24286(4) 0.91810(4) 0.0436(2) Uani 1 1 d .
P1 P 0.15835(6) 0.25186(9) 0.71415(11) 0.0217(4) Uani 1 1 d .
O1 O 0.03061(17) 0.1008(3) 0.5417(3) 0.0300(12) Uani 1 1 d .
O2 O 0.09800(17) 0.1839(3) 0.5020(3) 0.0275(12) Uani 1 1 d .
O3 O 0.1489(2) 0.2620(4) 0.4141(4) 0.0512(17) Uani 1 1 d .
O4 O 0.03797(16) 0.2493(3) 0.5648(3) 0.0249(11) Uani 1 1 d .
O5 O 0.09577(17) 0.3241(3) 0.5061(3) 0.0326(13) Uani 1 1 d .
O6 O 0.02278(18) 0.3945(3) 0.5473(3) 0.0320(13) Uani 1 1 d .
O7 O 0.18866(18) 0.3237(3) 0.5557(3) 0.0369(14) Uani 1 1 d .
O8 O 0.11424(18) 0.4062(3) 0.6289(3) 0.0326(13) Uani 1 1 d .
O9 O 0.1505(2) 0.5289(3) 0.7040(4) 0.0492(17) Uani 1 1 d .
O10 O 0.20507(19) 0.4348(3) 0.6473(4) 0.0423(15) Uani 1 1 d .
O11 O 0.12401(19) 0.4078(3) 0.7798(3) 0.0352(13) Uani 1 1 d .
O12 O 0.2780(2) 0.3804(4) 0.5910(5) 0.061(2) Uani 1 1 d .
O13 O 0.21068(19) 0.4362(3) 0.8013(4) 0.0447(16) Uani 1 1 d .
O14 O 0.27150(19) 0.3651(3) 0.7443(4) 0.0474(17) Uani 1 1 d .
O15 O 0.2873(2) 0.3894(3) 0.9048(4) 0.064(2) Uani 1 1 d .
O16 O 0.2625(2) 0.2558(3) 0.8283(4) 0.0468(17) Uani 1 1 d .
O17 O 0.2045(2) 0.3207(3) 0.8932(4) 0.0464(16) Uani 1 1 d .
O18 O 0.2964(2) 0.1277(4) 0.8945(5) 0.071(2) Uani 1 1 d .
O19 O 0.27239(19) 0.1419(3) 0.7340(4) 0.0468(17) Uani 1 1 d .
O20 O 0.2078(2) 0.1816(3) 0.8907(4) 0.0478(17) Uani 1 1 d .
O21 O 0.2156(2) 0.0713(3) 0.8043(4) 0.0454(16) Uani 1 1 d .
O22 O 0.1545(2) -0.0250(3) 0.7214(4) 0.0507(18) Uani 1 1 d .
O23 O 0.20434(18) 0.0693(3) 0.6492(4) 0.0403(15) Uani 1 1 d .
O24 O 0.12388(19) 0.0972(3) 0.7792(3) 0.0367(14) Uani 1 1 d .
O25 O 0.11808(17) 0.0955(3) 0.6301(3) 0.0311(13) Uani 1 1 d .
O26 O 0.1174(2) 0.1786(3) 0.8984(3) 0.0415(15) Uani 1 1 d .
O27 O 0.1799(3) 0.2426(4) 1.0150(4) 0.067(2) Uani 1 1 d .
O28 O 0.1187(2) 0.3199(3) 0.9020(3) 0.0441(15) Uani 1 1 d .
O29 O 0.0381(2) 0.1083(3) 0.8209(3) 0.0423(15) Uani 1 1 d .
O30 O 0.05070(19) 0.2526(3) 0.8080(3) 0.0338(13) Uani 1 1 d .
O31 O 0.0436(2) 0.3995(3) 0.8312(4) 0.0451(16) Uani 1 1 d .
O32 O 0.05838(17) 0.3364(3) 0.6925(3) 0.0271(12) Uani 1 1 d .
O33 O 0.05909(17) 0.1649(3) 0.6877(3) 0.0282(12) Uani 1 1 d .
O34 O 0.2702(2) 0.1191(4) 0.5765(5) 0.064(2) Uani 1 1 d .
O35 O 0.25284(18) 0.2516(3) 0.6433(4) 0.0437(16) Uani 1 1 d .
O36 O 0.18616(18) 0.1856(3) 0.5524(4) 0.0385(14) Uani 1 1 d .
O37 O 0.12445(16) 0.2515(2) 0.6348(3) 0.0219(11) Uani 1 1 d .
O38 O 0.18761(17) 0.3195(3) 0.7209(3) 0.0285(12) Uani 1 1 d .
O39 O 0.13234(18) 0.2516(2) 0.7793(3) 0.0273(12) Uani 1 1 d .
O40 O 0.18837(17) 0.1857(3) 0.7206(3) 0.0303(12) Uani 1 1 d .
N1 N -0.0347(2) 0.2462(3) 0.3209(4) 0.0255(14) Uani 1 1 d .
N2 N 0.0144(2) 0.1221(3) 0.3598(4) 0.0257(14) Uani 1 1 d .
N3 N -0.0120(3) 0.0144(4) 0.3474(5) 0.045(2) Uani 1 1 d D
N4 N -0.0481(2) 0.0561(4) 0.3151(5) 0.048(2) Uani 1 1 d .
N5 N 0.1487(2) -0.0239(4) 0.5008(5) 0.053(2) Uani 1 1 d D
N6 N 0.0165(2) 0.3691(3) 0.3601(4) 0.0282(15) Uani 1 1 d .
N7 N -0.0462(2) 0.4361(4) 0.3318(6) 0.065(3) Uani 1 1 d .
N8 N -0.0095(3) 0.4761(4) 0.3618(6) 0.060(3) Uani 1 1 d .
H8 H -0.0101 0.5215 0.3691 0.072 Uiso 1 1 calc R
N9 N 0.1535(3) 0.5233(5) 0.4787(7) 0.077(3) Uani 1 1 d .
H9A H 0.1794 0.5416 0.4996 0.092 Uiso 1 1 calc R
C1 C 0.1114(3) -0.0546(5) 0.5111(5) 0.040(2) Uani 1 1 d .
H1 H 0.1128 -0.0920 0.5463 0.048 Uiso 1 1 calc R
C2 C 0.0703(3) -0.0304(4) 0.4687(5) 0.0313(18) Uani 1 1 d .
H2 H 0.0436 -0.0512 0.4758 0.038 Uiso 1 1 calc R
C3 C 0.0686(3) 0.0248(4) 0.4157(5) 0.0276(17) Uani 1 1 d .
C4 C 0.1087(3) 0.0547(5) 0.4071(6) 0.046(2) Uani 1 1 d .
H4 H 0.1086 0.0919 0.3721 0.055 Uiso 1 1 calc R
C5 C 0.1484(3) 0.0291(5) 0.4502(7) 0.058(3) Uani 1 1 d .
H5 H 0.1757 0.0489 0.4443 0.069 Uiso 1 1 calc R
C6 C 0.0249(3) 0.0539(4) 0.3736(5) 0.0299(18) Uani 1 1 d .
C7 C -0.0302(3) 0.1208(4) 0.3259(5) 0.0287(17) Uani 1 1 d .
C8 C -0.0577(3) 0.1853(4) 0.3068(4) 0.0264(17) Uani 1 1 d .
C9 C -0.1041(3) 0.1842(4) 0.2790(5) 0.036(2) Uani 1 1 d .
H9 H -0.1194 0.1411 0.2674 0.043 Uiso 1 1 calc R
C10 C -0.1275(3) 0.2484(4) 0.2686(6) 0.038(2) Uani 1 1 d .
H10 H -0.1589 0.2489 0.2506 0.046 Uiso 1 1 calc R
C11 C -0.1041(3) 0.3113(4) 0.2853(5) 0.036(2) Uani 1 1 d .
H11 H -0.1192 0.3548 0.2793 0.043 Uiso 1 1 calc R
C12 C -0.0575(3) 0.3083(4) 0.3112(5) 0.0299(18) Uani 1 1 d .
C13 C -0.0291(3) 0.3720(4) 0.3335(5) 0.0331(19) Uani 1 1 d .
C14 C 0.0276(3) 0.4365(4) 0.3786(4) 0.0287(17) Uani 1 1 d .
C15 C 0.0732(3) 0.4648(4) 0.4135(5) 0.0342(19) Uani 1 1 d .
C16 C 0.1103(3) 0.4453(5) 0.3873(7) 0.055(3) Uani 1 1 d .
H16 H 0.1082 0.4120 0.3473 0.066 Uiso 1 1 calc R
C17 C 0.1520(4) 0.4767(6) 0.4220(9) 0.076(4) Uani 1 1 d .
H17 H 0.1782 0.4648 0.4053 0.091 Uiso 1 1 calc R
C18 C 0.1182(4) 0.5437(6) 0.5057(7) 0.062(3) Uani 1 1 d .
H18 H 0.1214 0.5768 0.5460 0.074 Uiso 1 1 calc R
C19 C 0.0771(3) 0.5152(5) 0.4729(5) 0.047(2) Uani 1 1 d .
H19 H 0.0515 0.5293 0.4903 0.056 Uiso 1 1 calc R
O1W O 0.0592(6) 0.2252(10) 0.0122(9) 0.201(7) Uani 1 1 d U
O2W O 0.2513(3) 0.4683(5) 0.0246(5) 0.094(3) Uani 1 1 d .
H1WA H 0.0602 0.1829 0.0331 0.112 Uiso 1 1 d R
H1WB H 0.0575 0.2694 0.0172 0.112 Uiso 1 1 d R
H2WA H 0.2496 0.4290 0.0000 0.112 Uiso 1 1 d R
H2WB H 0.2510 0.5136 0.0221 0.112 Uiso 1 1 d R
H5A H 0.1775(16) -0.042(5) 0.529(5) 0.07(3) Uiso 1 1 d D
H3A H -0.008(6) -0.036(2) 0.339(11) 0.21(9) Uiso 1 1 d D

loop_
_atom_site_aniso_label
_atom_site_aniso_U_11
_atom_site_aniso_U_22
_atom_site_aniso_U_33
_atom_site_aniso_U_23
_atom_site_aniso_U_13
_atom_site_aniso_U_12
Ag1 0.0317(4) 0.0318(4) 0.0526(4) 0.0008(3) -0.0130(3) 0.0011(3)
Mo1 0.0239(3) 0.0227(3) 0.0254(4) -0.0014(3) -0.0019(3) -0.0047(3)
Mo2 0.0248(4) 0.0412(4) 0.0328(4) 0.0000(3) 0.0078(3) -0.0026(3)
Mo3 0.0253(3) 0.0223(3) 0.0253(4) 0.0010(3) -0.0026(3) 0.0051(3)
Mo4 0.0305(4) 0.0179(3) 0.0556(5) 0.0010(3) -0.0044(3) -0.0024(3)
Mo5 0.0248(4) 0.0377(4) 0.0642(6) 0.0032(4) 0.0051(4) -0.0090(3)
Mo6 0.0354(4) 0.0290(4) 0.0557(5) -0.0048(4) -0.0209(4) -0.0060(3)
Mo7 0.0374(5) 0.0298(4) 0.0640(6) -0.0018(4) -0.0266(4) 0.0076(3)
Mo8 0.0308(4) 0.0174(3) 0.0530(5) 0.0011(3) -0.0053(3) 0.0018(3)
Mo9 0.0388(4) 0.0279(4) 0.0262(4) 0.0018(3) 0.0035(3) -0.0070(3)
Mo10 0.0251(4) 0.0358(4) 0.0667(6) -0.0042(4) 0.0075(4) 0.0065(3)
Mo11 0.0447(4) 0.0275(4) 0.0279(4) -0.0026(3) 0.0062(3) 0.0064(3)
Mo12 0.0582(5) 0.0358(4) 0.0257(4) 0.0017(3) -0.0151(4) -0.0034(4)
P1 0.0178(9) 0.0159(9) 0.0269(10) -0.0001(8) -0.0051(8) -0.0001(7)
O1 0.027(3) 0.030(3) 0.029(3) -0.005(2) 0.000(2) -0.006(2)
O2 0.027(3) 0.034(3) 0.022(3) -0.003(2) 0.008(2) 0.001(2)
O3 0.047(4) 0.070(5) 0.040(4) 0.001(3) 0.019(3) -0.005(3)
O4 0.019(3) 0.028(3) 0.025(3) -0.001(2) -0.002(2) 0.002(2)
O5 0.027(3) 0.036(3) 0.034(3) 0.011(3) 0.004(2) -0.002(2)
O6 0.031(3) 0.028(3) 0.033(3) 0.005(2) -0.002(2) 0.007(2)
O7 0.026(3) 0.039(3) 0.046(4) 0.005(3) 0.009(3) 0.000(3)
O8 0.029(3) 0.022(3) 0.044(4) 0.007(2) 0.003(3) 0.002(2)
O9 0.037(3) 0.023(3) 0.079(5) 0.004(3) -0.004(3) -0.003(3)
O10 0.032(3) 0.028(3) 0.062(4) 0.002(3) 0.000(3) -0.009(3)
O11 0.042(3) 0.023(3) 0.034(3) -0.004(2) -0.005(3) -0.004(2)
O12 0.037(4) 0.060(4) 0.088(6) 0.009(4) 0.017(4) -0.014(3)
O13 0.037(3) 0.027(3) 0.058(4) -0.005(3) -0.015(3) -0.006(3)
O14 0.024(3) 0.032(3) 0.077(5) -0.002(3) -0.008(3) -0.006(3)
O15 0.049(4) 0.043(4) 0.079(5) -0.009(4) -0.036(4) -0.010(3)
O16 0.031(3) 0.036(3) 0.059(4) -0.006(3) -0.021(3) 0.004(3)
O17 0.056(4) 0.029(3) 0.041(4) -0.006(3) -0.018(3) -0.007(3)
O18 0.054(4) 0.047(4) 0.087(6) 0.009(4) -0.039(4) 0.014(3)
O19 0.026(3) 0.035(3) 0.072(5) -0.008(3) -0.005(3) 0.006(3)
O20 0.050(4) 0.031(3) 0.049(4) 0.004(3) -0.018(3) 0.001(3)
O21 0.041(4) 0.027(3) 0.056(4) 0.007(3) -0.015(3) 0.004(3)
O22 0.045(4) 0.019(3) 0.079(5) -0.003(3) -0.005(3) 0.001(3)
O23 0.029(3) 0.026(3) 0.059(4) -0.009(3) -0.003(3) 0.005(2)
O24 0.041(3) 0.022(3) 0.041(3) 0.006(2) -0.005(3) -0.001(2)
O25 0.028(3) 0.020(3) 0.040(3) -0.004(2) -0.002(2) -0.001(2)
O26 0.058(4) 0.041(3) 0.021(3) 0.004(3) -0.002(3) -0.001(3)
O27 0.109(6) 0.052(4) 0.025(4) 0.006(3) -0.018(4) 0.000(4)
O28 0.062(4) 0.037(3) 0.027(3) -0.006(3) -0.005(3) 0.001(3)
O29 0.052(4) 0.036(3) 0.040(4) 0.008(3) 0.012(3) -0.009(3)
O30 0.039(3) 0.037(3) 0.025(3) 0.000(2) 0.007(3) 0.000(3)
O31 0.061(4) 0.038(3) 0.038(4) -0.012(3) 0.016(3) 0.010(3)
O32 0.026(3) 0.029(3) 0.026(3) 0.001(2) 0.005(2) 0.000(2)
O33 0.030(3) 0.029(3) 0.024(3) 0.003(2) 0.000(2) -0.003(2)
O34 0.039(4) 0.059(4) 0.098(6) -0.011(4) 0.024(4) 0.016(3)
O35 0.019(3) 0.039(3) 0.070(5) -0.004(3) 0.004(3) -0.005(2)
O36 0.027(3) 0.037(3) 0.052(4) -0.010(3) 0.009(3) 0.002(3)
O37 0.021(3) 0.019(3) 0.023(3) 0.000(2) -0.001(2) 0.001(2)
O38 0.026(3) 0.017(3) 0.036(3) 0.000(2) -0.005(2) -0.003(2)
O39 0.031(3) 0.020(3) 0.025(3) -0.002(2) -0.007(2) -0.003(2)
O40 0.024(3) 0.019(3) 0.042(3) -0.001(2) -0.005(2) 0.003(2)
N1 0.028(3) 0.024(3) 0.024(3) -0.001(3) 0.004(3) 0.000(3)
N2 0.024(3) 0.026(3) 0.024(3) 0.002(3) -0.001(3) 0.006(3)
N3 0.034(4) 0.029(4) 0.067(6) 0.005(4) -0.002(4) 0.005(3)
N4 0.027(4) 0.024(4) 0.081(6) 0.005(4) -0.015(4) 0.007(3)
N5 0.021(4) 0.048(5) 0.078(6) 0.010(4) -0.013(4) 0.006(4)
N6 0.028(4) 0.026(3) 0.028(4) 0.004(3) -0.001(3) -0.003(3)
N7 0.023(4) 0.026(4) 0.136(9) -0.013(5) -0.006(5) 0.002(3)
N8 0.035(4) 0.021(4) 0.117(8) -0.018(4) 0.004(5) -0.007(3)
N9 0.056(6) 0.050(6) 0.101(9) 0.019(6) -0.032(6) -0.018(5)
C1 0.038(5) 0.038(5) 0.037(5) 0.003(4) -0.006(4) 0.013(4)
C2 0.029(4) 0.031(4) 0.032(5) -0.004(4) 0.003(4) -0.004(3)
C3 0.032(4) 0.020(4) 0.029(4) -0.009(3) 0.003(3) 0.005(3)
C4 0.030(5) 0.036(5) 0.071(7) 0.017(5) 0.011(5) 0.000(4)
C5 0.023(5) 0.050(6) 0.097(9) 0.025(6) 0.009(5) -0.002(4)
C6 0.024(4) 0.030(4) 0.036(5) -0.006(4) 0.006(3) 0.002(3)
C7 0.027(4) 0.029(4) 0.026(4) -0.003(3) -0.001(3) 0.001(3)
C8 0.030(4) 0.019(4) 0.026(4) 0.001(3) -0.001(3) 0.006(3)
C9 0.024(4) 0.030(4) 0.046(5) -0.004(4) -0.006(4) -0.005(3)
C10 0.024(4) 0.026(4) 0.058(6) 0.003(4) -0.006(4) 0.004(3)
C11 0.024(4) 0.022(4) 0.057(6) 0.001(4) -0.001(4) 0.005(3)
C12 0.029(4) 0.021(4) 0.037(5) 0.003(3) 0.002(4) 0.007(3)
C13 0.039(5) 0.020(4) 0.038(5) 0.000(3) 0.001(4) 0.001(3)
C14 0.032(4) 0.027(4) 0.024(4) 0.000(3) 0.001(3) -0.007(3)
C15 0.036(5) 0.022(4) 0.041(5) 0.008(4) 0.001(4) -0.009(3)
C16 0.037(5) 0.035(5) 0.092(9) 0.000(5) 0.009(5) 0.003(4)
C17 0.037(6) 0.052(7) 0.138(13) 0.025(8) 0.019(7) 0.019(5)
C18 0.065(8) 0.056(7) 0.055(7) 0.017(5) -0.009(6) -0.011(6)
C19 0.049(6) 0.052(6) 0.036(5) 0.006(4) 0.001(4) -0.020(5)
O1W 0.184(12) 0.272(15) 0.157(12) 0.015(11) 0.058(10) 0.028(12)
O2W 0.063(6) 0.102(7) 0.112(8) -0.013(6) 0.011(5) -0.008(5)

loop_
_atom_type_symbol
_atom_type_description
_atom_type_scat_dispersion_real
_atom_type_scat_dispersion_imag
_atom_type_scat_source
C C 0.0033 0.0016 'International Tables Vol C Tables 4.2.6.8 and 6.1.1.4'
H H 0.0000 0.0000 'International Tables Vol C Tables 4.2.6.8 and 6.1.1.4'
Ag Ag -0.8971 1.1015 'International Tables Vol C Tables 4.2.6.8 and 6.1.1.4'
Mo Mo -1.6832 0.6857 'International Tables Vol C Tables 4.2.6.8 and 6.1.1.4'
N N 0.0061 0.0033 'International Tables Vol C Tables 4.2.6.8 and 6.1.1.4'
O O 0.0106 0.0060 'International Tables Vol C Tables 4.2.6.8 and 6.1.1.4'
P P 0.1023 0.0942 'International Tables Vol C Tables 4.2.6.8 and 6.1.1.4'

loop_
_geom_angle_atom_site_label_1
_geom_angle_atom_site_label_2
_geom_angle_atom_site_label_3
_geom_angle
N1 Ag1 N6 70.3(2)
N1 Ag1 N2 69.7(2)
N6 Ag1 N2 139.5(2)
N1 Ag1 O2 144.20(19)
N6 Ag1 O2 135.51(19)
N2 Ag1 O2 83.17(18)
O1 Mo1 O25 103.4(2)
O1 Mo1 O2 102.8(2)
O25 Mo1 O2 96.5(2)
O1 Mo1 O33 100.2(2)
O25 Mo1 O33 86.6(2)
O2 Mo1 O33 155.5(2)
O1 Mo1 O4 98.3(2)
O25 Mo1 O4 157.4(2)
O2 Mo1 O4 84.9(2)
O33 Mo1 O4 83.2(2)
O1 Mo1 O37 170.1(2)
O25 Mo1 O37 86.43(19)
O2 Mo1 O37 74.3(2)
O33 Mo1 O37 81.60(19)
O4 Mo1 O37 72.19(18)
O3 Mo2 O7 104.4(3)
O3 Mo2 O5 101.8(3)
O7 Mo2 O5 95.8(2)
O3 Mo2 O36 102.7(3)
O7 Mo2 O36 87.2(2)
O5 Mo2 O36 153.7(2)
O3 Mo2 O2 98.7(3)
O7 Mo2 O2 156.3(2)
O5 Mo2 O2 84.4(2)
O36 Mo2 O2 82.6(2)
O3 Mo2 O37 168.6(3)
O7 Mo2 O37 86.4(2)
O5 Mo2 O37 72.91(19)
O36 Mo2 O37 81.3(2)
O2 Mo2 O37 70.97(18)
O6 Mo3 O32 103.4(2)
O6 Mo3 O4 103.4(2)
O32 Mo3 O4 96.2(2)
O6 Mo3 O5 100.1(2)
O32 Mo3 O5 154.6(2)
O4 Mo3 O5 87.3(2)
O6 Mo3 O8 99.7(2)
O32 Mo3 O8 84.5(2)
O4 Mo3 O8 155.9(2)
O5 Mo3 O8 82.3(2)
O6 Mo3 O37 172.0(2)
O32 Mo3 O37 84.6(2)
O4 Mo3 O37 74.58(19)
O5 Mo3 O37 72.09(19)
O8 Mo3 O37 81.57(18)
O9 Mo4 O8 103.9(3)
O9 Mo4 O10 102.0(3)
O8 Mo4 O10 96.1(3)
O9 Mo4 O11 101.3(3)
O8 Mo4 O11 85.7(2)
O10 Mo4 O11 155.5(2)
O9 Mo4 O13 99.0(3)
O8 Mo4 O13 155.7(2)
O10 Mo4 O13 87.0(3)
O11 Mo4 O13 81.8(2)
O9 Mo4 O38 169.9(2)
O8 Mo4 O38 85.9(2)
O10 Mo4 O38 74.4(2)
O11 Mo4 O38 81.4(2)
O13 Mo4 O38 71.6(2)
O12 Mo5 O35 103.1(3)
O12 Mo5 O14 102.9(3)
O35 Mo5 O14 96.4(3)
O12 Mo5 O10 99.6(3)
O35 Mo5 O10 155.2(2)
O14 Mo5 O10 88.2(3)
O12 Mo5 O7 100.9(3)
O35 Mo5 O7 84.1(2)
O14 Mo5 O7 155.4(3)
O10 Mo5 O7 81.8(2)
O12 Mo5 O38 171.4(3)
O35 Mo5 O38 85.3(2)
O14 Mo5 O38 74.2(2)
O10 Mo5 O38 72.4(2)
O7 Mo5 O38 81.3(2)
O15 Mo6 O13 103.1(3)
O15 Mo6 O17 103.8(3)
O13 Mo6 O17 95.8(3)
O15 Mo6 O14 99.1(3)
O13 Mo6 O14 87.8(3)
O17 Mo6 O14 155.3(2)
O15 Mo6 O16 102.3(3)
O13 Mo6 O16 153.6(2)
O17 Mo6 O16 85.1(3)
O14 Mo6 O16 81.1(3)
O15 Mo6 O38 170.4(3)
O13 Mo6 O38 73.9(2)
O17 Mo6 O38 85.7(2)
O14 Mo6 O38 71.9(2)
O16 Mo6 O38 79.9(2)
O18 Mo7 O16 104.3(3)
O18 Mo7 O19 102.8(4)
O16 Mo7 O19 97.1(3)
O18 Mo7 O21 99.3(3)
O16 Mo7 O21 154.1(2)
O19 Mo7 O21 87.9(3)
O18 Mo7 O20 100.7(3)
O16 Mo7 O20 84.4(3)
O19 Mo7 O20 155.3(2)
O21 Mo7 O20 80.9(3)
O18 Mo7 O40 170.7(3)
O16 Mo7 O40 84.9(2)
O19 Mo7 O40 74.4(2)
O21 Mo7 O40 72.0(2)
O20 Mo7 O40 81.3(2)
O22 Mo8 O24 103.8(3)
O22 Mo8 O21 103.0(3)
O24 Mo8 O21 96.7(3)
O22 Mo8 O23 99.8(3)
O24 Mo8 O23 154.4(2)
O21 Mo8 O23 87.7(3)
O22 Mo8 O25 101.1(3)
O24 Mo8 O25 84.4(2)
O21 Mo8 O25 154.8(2)
O23 Mo8 O25 81.1(2)
O22 Mo8 O40 171.0(3)
O24 Mo8 O40 85.2(2)
O21 Mo8 O40 74.2(2)
O23 Mo8 O40 71.7(2)
O25 Mo8 O40 80.87(19)
O29 Mo9 O30 102.6(3)
O29 Mo9 O33 102.8(3)
O30 Mo9 O33 95.2(2)
O29 Mo9 O26 100.5(3)
O30 Mo9 O26 88.7(2)
O33 Mo9 O26 154.9(2)
O29 Mo9 O24 101.2(3)
O30 Mo9 O24 155.8(2)
O33 Mo9 O24 83.5(2)
O26 Mo9 O24 82.9(2)
O29 Mo9 O39 172.1(2)
O30 Mo9 O39 74.5(2)
O33 Mo9 O39 84.9(2)
O26 Mo9 O39 72.3(2)
O24 Mo9 O39 81.28(19)
O34 Mo10 O23 102.9(3)
O34 Mo10 O36 103.4(3)
O23 Mo10 O36 95.6(2)
O34 Mo10 O19 99.5(3)
O23 Mo10 O19 87.6(3)
O36 Mo10 O19 155.5(2)
O34 Mo10 O35 101.8(3)
O23 Mo10 O35 154.5(3)
O36 Mo10 O35 84.8(2)
O19 Mo10 O35 82.1(3)
O34 Mo10 O40 171.3(3)
O23 Mo10 O40 73.7(2)
O36 Mo10 O40 85.1(2)
O19 Mo10 O40 72.5(2)
O35 Mo10 O40 80.9(2)
O31 Mo11 O11 103.8(3)
O31 Mo11 O28 103.3(3)
O11 Mo11 O28 95.5(3)
O31 Mo11 O32 100.9(3)
O11 Mo11 O32 85.3(2)
O28 Mo11 O32 154.8(2)
O31 Mo11 O30 98.8(3)
O11 Mo11 O30 155.9(2)
O28 Mo11 O30 87.2(2)
O32 Mo11 O30 82.3(2)
O31 Mo11 O39 170.4(2)
O11 Mo11 O39 85.7(2)
O28 Mo11 O39 73.9(2)
O32 Mo11 O39 81.10(19)
O30 Mo11 O39 72.0(2)
O27 Mo12 O20 103.8(3)
O27 Mo12 O26 101.1(3)
O20 Mo12 O26 96.1(3)
O27 Mo12 O17 101.9(3)
O20 Mo12 O17 86.5(3)
O26 Mo12 O17 155.5(2)
O27 Mo12 O28 98.8(3)
O20 Mo12 O28 156.6(3)
O26 Mo12 O28 85.7(3)
O17 Mo12 O28 82.7(3)
O27 Mo12 O39 168.9(3)
O20 Mo12 O39 86.7(2)
O26 Mo12 O39 73.6(2)
O17 Mo12 O39 82.3(2)
O28 Mo12 O39 71.4(2)
O39 P1 O40 109.8(3)
O39 P1 O38 109.2(3)
O40 P1 O38 110.0(3)
O39 P1 O37 109.2(3)
O40 P1 O37 109.3(3)
O38 P1 O37 109.3(3)
Mo1 O2 Mo2 124.5(3)
Mo1 O2 Ag1 113.3(2)
Mo2 O2 Ag1 93.44(19)
Mo3 O4 Mo1 123.8(3)
Mo2 O5 Mo3 125.8(3)
Mo2 O7 Mo5 150.9(3)
Mo4 O8 Mo3 151.7(3)
Mo4 O10 Mo5 124.1(3)
Mo11 O11 Mo4 150.6(3)
Mo6 O13 Mo4 125.5(3)
Mo5 O14 Mo6 125.4(3)
Mo7 O16 Mo6 154.4(4)
Mo6 O17 Mo12 150.7(3)
Mo7 O19 Mo10 125.0(3)
Mo12 O20 Mo7 150.0(3)
Mo8 O21 Mo7 124.5(3)
Mo10 O23 Mo8 125.5(3)
Mo8 O24 Mo9 153.5(3)
Mo1 O25 Mo8 150.2(3)
Mo12 O26 Mo9 124.9(3)
Mo11 O28 Mo12 125.0(3)
Mo9 O30 Mo11 124.6(3)
Mo3 O32 Mo11 153.3(3)
Mo9 O33 Mo1 152.5(3)
Mo5 O35 Mo10 153.5(3)
Mo10 O36 Mo2 151.3(3)
P1 O37 Mo1 125.6(3)
P1 O37 Mo3 126.3(3)
Mo1 O37 Mo3 89.41(16)
P1 O37 Mo2 124.8(3)
Mo1 O37 Mo2 90.20(16)
Mo3 O37 Mo2 89.20(16)
P1 O38 Mo4 126.4(3)
P1 O38 Mo5 126.1(3)
Mo4 O38 Mo5 89.02(17)
P1 O38 Mo6 125.8(3)
Mo4 O38 Mo6 89.03(16)
Mo5 O38 Mo6 88.40(16)
P1 O39 Mo9 126.1(3)
P1 O39 Mo12 125.3(3)
Mo9 O39 Mo12 89.19(17)
P1 O39 Mo11 126.1(3)
Mo9 O39 Mo11 88.65(18)
Mo12 O39 Mo11 89.74(17)
P1 O40 Mo7 126.0(3)
P1 O40 Mo8 126.6(3)
Mo7 O40 Mo8 89.18(17)
P1 O40 Mo10 125.8(3)
Mo7 O40 Mo10 88.10(17)
Mo8 O40 Mo10 88.87(17)
C8 N1 C12 119.1(7)
C8 N1 Ag1 120.1(5)
C12 N1 Ag1 119.0(5)
C6 N2 C7 103.9(6)
C6 N2 Ag1 143.6(5)
C7 N2 Ag1 111.4(5)
C6 N3 N4 111.0(7)
C6 N3 H3A 118(10)
N4 N3 H3A 128(10)
C7 N4 N3 101.6(6)
C1 N5 C5 122.6(8)
C1 N5 H5A 119(6)
C5 N5 H5A 118(6)
C14 N6 C13 103.2(6)
C14 N6 Ag1 142.4(5)
C13 N6 Ag1 110.6(5)
C13 N7 N8 102.4(7)
C14 N8 N7 111.1(7)
C14 N8 H8 124.5
N7 N8 H8 124.5
C18 N9 C17 124.7(10)
C18 N9 H9A 117.6
C17 N9 H9A 117.6
N5 C1 C2 118.9(8)
N5 C1 H1 120.6
C2 C1 H1 120.6
C1 C2 C3 120.2(8)
C1 C2 H2 119.9
C3 C2 H2 119.9
C4 C3 C2 118.3(7)
C4 C3 C6 120.8(7)
C2 C3 C6 120.8(7)
C5 C4 C3 119.3(8)
C5 C4 H4 120.4
C3 C4 H4 120.4
N5 C5 C4 120.7(8)
N5 C5 H5 119.7
C4 C5 H5 119.7
N2 C6 N3 108.8(7)
N2 C6 C3 127.1(7)
N3 C6 C3 124.0(7)
N4 C7 N2 114.7(7)
N4 C7 C8 121.9(7)
N2 C7 C8 123.2(7)
N1 C8 C9 121.8(7)
N1 C8 C7 114.8(7)
C9 C8 C7 123.4(7)
C8 C9 C10 118.9(7)
C8 C9 H9 120.6
C10 C9 H9 120.6
C11 C10 C9 119.4(8)
C11 C10 H10 120.3
C9 C10 H10 120.3
C10 C11 C12 118.4(7)
C10 C11 H11 120.8
C12 C11 H11 120.8
N1 C12 C11 122.2(7)
N1 C12 C13 114.5(7)
C11 C12 C13 123.2(7)
N7 C13 N6 114.4(7)
N7 C13 C12 122.3(7)
N6 C13 C12 123.2(7)
N8 C14 N6 108.8(7)
N8 C14 C15 123.9(7)
N6 C14 C15 127.3(7)
C16 C15 C19 119.9(8)
C16 C15 C14 122.0(8)
C19 C15 C14 118.1(8)
C15 C16 C17 118.2(11)
C15 C16 H16 120.9
C17 C16 H16 120.9
N9 C17 C16 119.0(11)
N9 C17 H17 120.5
C16 C17 H17 120.5
N9 C18 C19 118.2(11)
N9 C18 H18 120.9
C19 C18 H18 120.9
C18 C19 C15 120.1(10)
C18 C19 H19 120.0
C15 C19 H19 120.0
H1WB O1W H1WA 148.8
H1WB O1W H1WB 0.0
H1WA O1W H1WB 148.8
H2WA O2W H2WB 147.3

loop_
_geom_bond_atom_site_label_1
_geom_bond_atom_site_label_2
_geom_bond_distance
Ag1 N1 2.358(6)
Ag1 N6 2.461(6)
Ag1 N2 2.472(6)
Ag1 O2 2.559(5)
Mo1 O1 1.685(5)
Mo1 O25 1.824(5)
Mo1 O2 1.860(5)
Mo1 O33 1.944(5)
Mo1 O4 2.024(5)
Mo1 O37 2.409(5)
Mo2 O3 1.678(6)
Mo2 O7 1.814(6)
Mo2 O5 1.889(5)
Mo2 O36 1.935(6)
Mo2 O2 2.024(5)
Mo2 O37 2.444(5)
Mo3 O6 1.686(5)
Mo3 O32 1.829(5)
Mo3 O4 1.836(5)
Mo3 O5 1.958(5)
Mo3 O8 2.000(5)
Mo3 O37 2.434(5)
Mo4 O9 1.668(6)
Mo4 O8 1.826(5)
Mo4 O10 1.865(6)
Mo4 O11 1.988(6)
Mo4 O13 2.008(6)
Mo4 O38 2.423(5)
Mo5 O12 1.671(7)
Mo5 O35 1.836(6)
Mo5 O14 1.847(7)
Mo5 O10 1.984(6)
Mo5 O7 2.001(6)
Mo5 O38 2.428(5)
Mo6 O15 1.681(6)
Mo6 O13 1.829(6)
Mo6 O17 1.850(7)
Mo6 O14 1.975(7)
Mo6 O16 1.984(6)
Mo6 O38 2.443(5)
Mo7 O18 1.673(6)
Mo7 O16 1.822(6)
Mo7 O19 1.855(7)
Mo7 O21 1.998(6)
Mo7 O20 2.014(7)
Mo7 O40 2.428(5)
Mo8 O22 1.663(6)
Mo8 O24 1.826(6)
Mo8 O21 1.856(6)
Mo8 O23 1.988(6)
Mo8 O25 2.010(5)
Mo8 O40 2.429(5)
Mo9 O29 1.677(6)
Mo9 O30 1.838(5)
Mo9 O33 1.857(5)
Mo9 O26 1.967(6)
Mo9 O24 2.005(6)
Mo9 O39 2.428(5)
Mo10 O34 1.676(6)
Mo10 O23 1.843(6)
Mo10 O36 1.859(6)
Mo10 O19 1.959(6)
Mo10 O35 1.979(6)
Mo10 O40 2.438(6)
Mo11 O31 1.682(6)
Mo11 O11 1.846(6)
Mo11 O28 1.849(6)
Mo11 O32 1.978(5)
Mo11 O30 1.994(5)
Mo11 O39 2.430(5)
Mo12 O27 1.658(6)
Mo12 O20 1.840(6)
Mo12 O26 1.879(6)
Mo12 O17 1.967(6)
Mo12 O28 2.014(6)
Mo12 O39 2.429(5)
P1 O39 1.524(6)
P1 O40 1.526(5)
P1 O38 1.534(5)
P1 O37 1.534(5)
N1 C8 1.330(9)
N1 C12 1.345(9)
N2 C6 1.328(10)
N2 C7 1.345(9)
N3 C6 1.333(10)
N3 N4 1.362(9)
N3 H3A 0.960(2)
N4 C7 1.324(10)
N5 C1 1.312(11)
N5 C5 1.332(12)
N5 H5A 0.960(2)
N6 C14 1.329(9)
N6 C13 1.354(10)
N7 C13 1.306(10)
N7 N8 1.346(10)
N8 C14 1.323(10)
N8 H8 0.8600
N9 C18 1.314(15)
N9 C17 1.316(16)
N9 H9A 0.8600
C1 C2 1.376(11)
C1 H1 0.9300
C2 C3 1.385(11)
C2 H2 0.9300
C3 C4 1.374(11)
C3 C6 1.465(10)
C4 C5 1.356(12)
C4 H4 0.9300
C5 H5 0.9300
C7 C8 1.463(10)
C8 C9 1.379(10)
C9 C10 1.388(11)
C9 H9 0.9300
C10 C11 1.372(11)
C10 H10 0.9300
C11 C12 1.380(11)
C11 H11 0.9300
C12 C13 1.472(11)
C14 C15 1.475(11)
C15 C16 1.353(12)
C15 C19 1.392(12)
C16 C17 1.401(15)
C16 H16 0.9300
C17 H17 0.9300
C18 C19 1.359(13)
C18 H18 0.9300
C19 H19 0.9300
O1W H1WB 0.8359
O1W H1WA 0.8708
O1W H1WB 0.8359
O2W H2WA 0.8499
O2W H2WB 0.8499

loop_
_geom_hbond_atom_site_label_D
_geom_hbond_atom_site_label_H
_geom_hbond_atom_site_label_A
_geom_hbond_distance_DH
_geom_hbond_distance_HA
_geom_hbond_distance_DA
_geom_hbond_angle_DHA
_geom_hbond_site_symmetry_A
O2W H2WA O15 0.85 2.34 2.966(12) 130.9 1_554
O2W H2WB O12 0.85 2.37 3.104(12) 144.3 6_565
O2W H2WB O34 0.85 2.61 3.323(12) 142.0 4
N5 H5A O15 0.960(2) 1.90(5) 2.776(9) 151(9) 4_546
N5 H5A O2W 0.960(2) 2.54(9) 3.155(11) 122(7) 4_545
N3 H3A O29 0.960(2) 2.02(12) 2.846(9) 142(16) 6
N8 H8 O6 0.86 2.24 2.977(9) 143.4 5_566
N8 H8 O31 0.86 2.40 2.945(9) 122.2 6_565
N9 H9A O2W 0.86 2.13 2.890(12) 147.7 6_566
N9 H9A O18 0.86 2.45 3.096(12) 132.8 4_556

loop_
_geom_torsion_atom_site_label_1
_geom_torsion_atom_site_label_2
_geom_torsion_atom_site_label_3
_geom_torsion_atom_site_label_4
_geom_torsion
O1 Mo1 O2 Mo2 171.0(3)
O25 Mo1 O2 Mo2 -83.6(3)
O33 Mo1 O2 Mo2 12.4(7)
O4 Mo1 O2 Mo2 73.7(3)
O37 Mo1 O2 Mo2 0.8(3)
O1 Mo1 O2 Ag1 59.0(3)
O25 Mo1 O2 Ag1 164.3(2)
O33 Mo1 O2 Ag1 -99.6(5)
O4 Mo1 O2 Ag1 -38.3(2)
O37 Mo1 O2 Ag1 -111.2(2)
O3 Mo2 O2 Mo1 -175.7(4)
O7 Mo2 O2 Mo1 17.1(7)
O5 Mo2 O2 Mo1 -74.7(3)
O36 Mo2 O2 Mo1 82.5(3)
O37 Mo2 O2 Mo1 -0.8(3)
O3 Mo2 O2 Ag1 -54.3(3)
O7 Mo2 O2 Ag1 138.5(5)
O5 Mo2 O2 Ag1 46.8(2)
O36 Mo2 O2 Ag1 -156.1(2)
O37 Mo2 O2 Ag1 120.65(19)
N1 Ag1 O2 Mo1 -36.4(4)
N6 Ag1 O2 Mo1 89.6(3)
N2 Ag1 O2 Mo1 -76.6(3)
N1 Ag1 O2 Mo2 -166.5(3)
N6 Ag1 O2 Mo2 -40.4(3)
N2 Ag1 O2 Mo2 153.4(2)
O6 Mo3 O4 Mo1 170.4(3)
O32 Mo3 O4 Mo1 -84.2(3)
O5 Mo3 O4 Mo1 70.6(3)
O8 Mo3 O4 Mo1 6.2(8)
O37 Mo3 O4 Mo1 -1.5(3)
O1 Mo1 O4 Mo3 -175.8(3)
O25 Mo1 O4 Mo3 21.0(8)
O2 Mo1 O4 Mo3 -73.6(3)
O33 Mo1 O4 Mo3 84.9(3)
O37 Mo1 O4 Mo3 1.6(3)
O3 Mo2 O5 Mo3 168.1(4)
O7 Mo2 O5 Mo3 -85.9(4)
O36 Mo2 O5 Mo3 9.7(7)
O2 Mo2 O5 Mo3 70.3(3)
O37 Mo2 O5 Mo3 -1.5(3)
O6 Mo3 O5 Mo2 -176.4(3)
O32 Mo3 O5 Mo2 25.7(7)
O4 Mo3 O5 Mo2 -73.2(3)
O8 Mo3 O5 Mo2 85.0(3)
O37 Mo3 O5 Mo2 1.5(3)
O3 Mo2 O7 Mo5 -130.4(7)
O5 Mo2 O7 Mo5 125.8(6)
O36 Mo2 O7 Mo5 -28.0(7)
O2 Mo2 O7 Mo5 36.5(10)
O37 Mo2 O7 Mo5 53.4(6)
O12 Mo5 O7 Mo2 131.1(7)
O35 Mo5 O7 Mo2 28.9(7)
O14 Mo5 O7 Mo2 -63.6(10)
O10 Mo5 O7 Mo2 -130.6(7)
O38 Mo5 O7 Mo2 -57.3(6)
O9 Mo4 O8 Mo3 -130.5(6)
O10 Mo4 O8 Mo3 125.5(6)
O11 Mo4 O8 Mo3 -30.0(6)
O13 Mo4 O8 Mo3 29.4(11)
O38 Mo4 O8 Mo3 51.7(6)
O6 Mo3 O8 Mo4 132.5(6)
O32 Mo3 O8 Mo4 29.8(6)
O4 Mo3 O8 Mo4 -63.0(10)
O5 Mo3 O8 Mo4 -128.4(7)
O37 Mo3 O8 Mo4 -55.5(6)
O9 Mo4 O10 Mo5 167.4(4)
O8 Mo4 O10 Mo5 -86.9(4)
O11 Mo4 O10 Mo5 6.1(8)
O13 Mo4 O10 Mo5 68.8(4)
O38 Mo4 O10 Mo5 -2.9(3)
O12 Mo5 O10 Mo4 -173.9(4)
O35 Mo5 O10 Mo4 30.2(9)
O14 Mo5 O10 Mo4 -71.1(4)
O7 Mo5 O10 Mo4 86.3(4)
O38 Mo5 O10 Mo4 2.9(3)
O31 Mo11 O11 Mo4 -127.9(6)
O28 Mo11 O11 Mo4 127.0(6)
O32 Mo11 O11 Mo4 -27.7(6)
O30 Mo11 O11 Mo4 31.6(10)
O39 Mo11 O11 Mo4 53.7(6)
O9 Mo4 O11 Mo11 132.5(6)
O8 Mo4 O11 Mo11 29.1(6)
O10 Mo4 O11 Mo11 -66.2(9)
O13 Mo4 O11 Mo11 -129.9(7)
O38 Mo4 O11 Mo11 -57.4(6)
O15 Mo6 O13 Mo4 167.8(4)
O17 Mo6 O13 Mo4 -86.5(4)
O14 Mo6 O13 Mo4 69.0(4)
O16 Mo6 O13 Mo4 4.2(9)
O38 Mo6 O13 Mo4 -2.7(3)
O9 Mo4 O13 Mo6 -173.4(4)
O8 Mo4 O13 Mo6 26.3(9)
O10 Mo4 O13 Mo6 -71.8(4)
O11 Mo4 O13 Mo6 86.4(4)
O38 Mo4 O13 Mo6 2.8(4)
O12 Mo5 O14 Mo6 168.2(4)
O35 Mo5 O14 Mo6 -86.8(4)
O10 Mo5 O14 Mo6 68.7(4)
O7 Mo5 O14 Mo6 3.0(8)
O38 Mo5 O14 Mo6 -3.5(3)
O15 Mo6 O14 Mo5 -173.2(4)
O13 Mo6 O14 Mo5 -70.2(4)
O17 Mo6 O14 Mo5 29.0(8)
O16 Mo6 O14 Mo5 85.7(4)
O38 Mo6 O14 Mo5 3.5(3)
O18 Mo7 O16 Mo6 -126.9(9)
O19 Mo7 O16 Mo6 128.0(9)
O21 Mo7 O16 Mo6 28.0(14)
O20 Mo7 O16 Mo6 -27.3(9)
O40 Mo7 O16 Mo6 54.4(9)
O15 Mo6 O16 Mo7 130.5(9)
O13 Mo6 O16 Mo7 -65.8(13)
O17 Mo6 O16 Mo7 27.4(9)
O14 Mo6 O16 Mo7 -132.1(9)
O38 Mo6 O16 Mo7 -59.1(9)
O15 Mo6 O17 Mo12 -129.5(7)
O13 Mo6 O17 Mo12 125.5(7)
O14 Mo6 O17 Mo12 28.0(11)
O16 Mo6 O17 Mo12 -28.0(7)
O38 Mo6 O17 Mo12 52.2(7)
O27 Mo12 O17 Mo6 134.0(7)
O20 Mo12 O17 Mo6 30.6(7)
O26 Mo12 O17 Mo6 -66.3(10)
O28 Mo12 O17 Mo6 -128.6(7)
O39 Mo12 O17 Mo6 -56.5(7)
O18 Mo7 O19 Mo10 168.8(4)
O16 Mo7 O19 Mo10 -84.8(4)
O21 Mo7 O19 Mo10 69.8(4)
O20 Mo7 O19 Mo10 7.2(8)
O40 Mo7 O19 Mo10 -2.1(3)
O34 Mo10 O19 Mo7 -174.3(4)
O23 Mo10 O19 Mo7 -71.6(4)
O36 Mo10 O19 Mo7 26.8(8)
O35 Mo10 O19 Mo7 85.0(4)
O40 Mo10 O19 Mo7 2.1(3)
O27 Mo12 O20 Mo7 -132.5(7)
O26 Mo12 O20 Mo7 124.5(6)
O17 Mo12 O20 Mo7 -31.1(7)
O28 Mo12 O20 Mo7 31.4(11)
O39 Mo12 O20 Mo7 51.4(6)
O18 Mo7 O20 Mo12 133.6(7)
O16 Mo7 O20 Mo12 30.1(7)
O19 Mo7 O20 Mo12 -64.7(10)
O21 Mo7 O20 Mo12 -128.6(7)
O40 Mo7 O20 Mo12 -55.6(6)
O22 Mo8 O21 Mo7 167.0(4)
O24 Mo8 O21 Mo7 -87.1(4)
O23 Mo8 O21 Mo7 67.5(4)
O25 Mo8 O21 Mo7 4.0(9)
O40 Mo8 O21 Mo7 -4.1(3)
O18 Mo7 O21 Mo8 -172.7(5)
O16 Mo7 O21 Mo8 31.9(9)
O19 Mo7 O21 Mo8 -70.1(4)
O20 Mo7 O21 Mo8 87.9(4)
O40 Mo7 O21 Mo8 4.2(4)
O34 Mo10 O23 Mo8 168.5(4)
O36 Mo10 O23 Mo8 -86.4(4)
O19 Mo10 O23 Mo8 69.3(4)
O35 Mo10 O23 Mo8 3.4(8)
O40 Mo10 O23 Mo8 -3.2(3)
O22 Mo8 O23 Mo10 -173.6(4)
O24 Mo8 O23 Mo10 30.0(8)
O21 Mo8 O23 Mo10 -70.8(4)
O25 Mo8 O23 Mo10 86.5(4)
O40 Mo8 O23 Mo10 3.2(3)
O22 Mo8 O24 Mo9 -131.7(7)
O21 Mo8 O24 Mo9 123.2(7)
O23 Mo8 O24 Mo9 24.4(11)
O25 Mo8 O24 Mo9 -31.5(7)
O40 Mo8 O24 Mo9 49.8(7)
O29 Mo9 O24 Mo8 133.6(7)
O30 Mo9 O24 Mo8 -56.4(10)
O33 Mo9 O24 Mo8 31.8(7)
O26 Mo9 O24 Mo8 -127.0(7)
O39 Mo9 O24 Mo8 -54.0(7)
O1 Mo1 O25 Mo8 -127.5(6)
O2 Mo1 O25 Mo8 127.7(6)
O33 Mo1 O25 Mo8 -27.8(6)
O4 Mo1 O25 Mo8 35.4(10)
O37 Mo1 O25 Mo8 54.0(6)
O22 Mo8 O25 Mo1 131.5(6)
O24 Mo8 O25 Mo1 28.6(6)
O21 Mo8 O25 Mo1 -65.4(9)
O23 Mo8 O25 Mo1 -130.2(6)
O40 Mo8 O25 Mo1 -57.4(6)
O27 Mo12 O26 Mo9 167.6(4)
O20 Mo12 O26 Mo9 -87.0(4)
O17 Mo12 O26 Mo9 7.8(9)
O28 Mo12 O26 Mo9 69.5(4)
O39 Mo12 O26 Mo9 -2.3(3)
O29 Mo9 O26 Mo12 -174.4(4)
O30 Mo9 O26 Mo12 -71.8(4)
O33 Mo9 O26 Mo12 27.7(8)
O24 Mo9 O26 Mo12 85.4(4)
O39 Mo9 O26 Mo12 2.3(3)
O31 Mo11 O28 Mo12 169.4(4)
O11 Mo11 O28 Mo12 -85.0(4)
O32 Mo11 O28 Mo12 5.8(9)
O30 Mo11 O28 Mo12 71.0(4)
O39 Mo11 O28 Mo12 -1.2(3)
O27 Mo12 O28 Mo11 -173.5(4)
O20 Mo12 O28 Mo11 22.3(9)
O26 Mo12 O28 Mo11 -73.0(4)
O17 Mo12 O28 Mo11 85.5(4)
O39 Mo12 O28 Mo11 1.2(3)
O29 Mo9 O30 Mo11 168.8(3)
O33 Mo9 O30 Mo11 -86.9(3)
O26 Mo9 O30 Mo11 68.3(4)
O24 Mo9 O30 Mo11 -1.2(8)
O39 Mo9 O30 Mo11 -3.6(3)
O31 Mo11 O30 Mo9 -173.3(4)
O11 Mo11 O30 Mo9 26.9(8)
O28 Mo11 O30 Mo9 -70.3(4)
O32 Mo11 O30 Mo9 86.8(3)
O39 Mo11 O30 Mo9 3.7(3)
O6 Mo3 O32 Mo11 -127.0(6)
O4 Mo3 O32 Mo11 127.5(6)
O5 Mo3 O32 Mo11 30.6(10)
O8 Mo3 O32 Mo11 -28.3(6)
O37 Mo3 O32 Mo11 53.7(6)
O31 Mo11 O32 Mo3 132.0(7)
O11 Mo11 O32 Mo3 28.8(6)
O28 Mo11 O32 Mo3 -64.2(9)
O30 Mo11 O32 Mo3 -130.4(7)
O39 Mo11 O32 Mo3 -57.5(6)
O29 Mo9 O33 Mo1 -129.1(6)
O30 Mo9 O33 Mo1 126.6(6)
O26 Mo9 O33 Mo1 28.5(10)
O24 Mo9 O33 Mo1 -29.0(6)
O39 Mo9 O33 Mo1 52.7(6)
O1 Mo1 O33 Mo9 132.8(6)
O25 Mo1 O33 Mo9 29.8(6)
O2 Mo1 O33 Mo9 -68.3(9)
O4 Mo1 O33 Mo9 -130.0(6)
O37 Mo1 O33 Mo9 -57.1(6)
O12 Mo5 O35 Mo10 -129.7(9)
O14 Mo5 O35 Mo10 125.5(9)
O10 Mo5 O35 Mo10 26.0(14)
O7 Mo5 O35 Mo10 -29.8(9)
O38 Mo5 O35 Mo10 52.0(9)
O34 Mo10 O35 Mo5 132.0(9)
O23 Mo10 O35 Mo5 -62.8(12)
O36 Mo10 O35 Mo5 29.4(9)
O19 Mo10 O35 Mo5 -129.9(9)
O40 Mo10 O35 Mo5 -56.4(9)
O34 Mo10 O36 Mo2 -125.9(7)
O23 Mo10 O36 Mo2 129.4(7)
O19 Mo10 O36 Mo2 32.8(11)
O35 Mo10 O36 Mo2 -25.0(7)
O40 Mo10 O36 Mo2 56.3(7)
O3 Mo2 O36 Mo10 130.2(7)
O7 Mo2 O36 Mo10 26.0(7)
O5 Mo2 O36 Mo10 -71.6(9)
O2 Mo2 O36 Mo10 -132.5(7)
O37 Mo2 O36 Mo10 -60.7(7)
O39 P1 O37 Mo1 -65.1(4)
O40 P1 O37 Mo1 55.0(4)
O38 P1 O37 Mo1 175.4(3)
O39 P1 O37 Mo3 55.5(4)
O40 P1 O37 Mo3 175.6(3)
O38 P1 O37 Mo3 -63.9(4)
O39 P1 O37 Mo2 174.7(3)
O40 P1 O37 Mo2 -65.2(4)
O38 P1 O37 Mo2 55.3(4)
O1 Mo1 O37 P1 150.5(12)
O25 Mo1 O37 P1 -37.6(4)
O2 Mo1 O37 P1 -135.3(4)
O33 Mo1 O37 P1 49.6(3)
O4 Mo1 O37 P1 135.1(4)
O1 Mo1 O37 Mo3 14.5(13)
O25 Mo1 O37 Mo3 -173.6(2)
O2 Mo1 O37 Mo3 88.6(2)
O33 Mo1 O37 Mo3 -86.51(19)
O4 Mo1 O37 Mo3 -0.99(17)
O1 Mo1 O37 Mo2 -74.7(13)
O25 Mo1 O37 Mo2 97.2(2)
O2 Mo1 O37 Mo2 -0.55(18)
O33 Mo1 O37 Mo2 -175.7(2)
O4 Mo1 O37 Mo2 -90.19(19)
O6 Mo3 O37 P1 148.6(14)
O32 Mo3 O37 P1 -36.6(3)
O4 Mo3 O37 P1 -134.5(4)
O5 Mo3 O37 P1 133.2(4)
O8 Mo3 O37 P1 48.6(3)
O6 Mo3 O37 Mo1 -75.7(15)
O32 Mo3 O37 Mo1 99.1(2)
O4 Mo3 O37 Mo1 1.08(19)
O5 Mo3 O37 Mo1 -91.1(2)
O8 Mo3 O37 Mo1 -175.7(2)
O6 Mo3 O37 Mo2 14.5(16)
O32 Mo3 O37 Mo2 -170.7(2)
O4 Mo3 O37 Mo2 91.3(2)
O5 Mo3 O37 Mo2 -0.92(18)
O8 Mo3 O37 Mo2 -85.5(2)
O3 Mo2 O37 P1 162.0(12)
O7 Mo2 O37 P1 -37.0(3)
O5 Mo2 O37 P1 -134.3(3)
O36 Mo2 O37 P1 50.7(3)
O2 Mo2 O37 P1 135.9(3)
O3 Mo2 O37 Mo1 26.7(13)
O7 Mo2 O37 Mo1 -172.4(2)
O5 Mo2 O37 Mo1 90.4(2)
O36 Mo2 O37 Mo1 -84.7(2)
O2 Mo2 O37 Mo1 0.51(17)
O3 Mo2 O37 Mo3 -62.7(13)
O7 Mo2 O37 Mo3 98.2(2)
O5 Mo2 O37 Mo3 0.95(19)
O36 Mo2 O37 Mo3 -174.1(2)
O2 Mo2 O37 Mo3 -88.89(19)
O39 P1 O38 Mo4 -64.6(4)
O40 P1 O38 Mo4 174.8(3)
O37 P1 O38 Mo4 54.8(4)
O39 P1 O38 Mo5 174.7(3)
O40 P1 O38 Mo5 54.1(4)
O37 P1 O38 Mo5 -65.9(4)
O39 P1 O38 Mo6 55.8(4)
O40 P1 O38 Mo6 -64.7(4)
O37 P1 O38 Mo6 175.2(3)
O9 Mo4 O38 P1 155.8(15)
O8 Mo4 O38 P1 -36.6(4)
O10 Mo4 O38 P1 -134.0(4)
O11 Mo4 O38 P1 49.7(4)
O13 Mo4 O38 P1 133.9(4)
O9 Mo4 O38 Mo5 -68.2(16)
O8 Mo4 O38 Mo5 99.4(2)
O10 Mo4 O38 Mo5 1.9(2)
O11 Mo4 O38 Mo5 -174.3(2)
O13 Mo4 O38 Mo5 -90.1(2)
O9 Mo4 O38 Mo6 20.2(17)
O8 Mo4 O38 Mo6 -172.2(2)
O10 Mo4 O38 Mo6 90.4(2)
O11 Mo4 O38 Mo6 -85.9(2)
O13 Mo4 O38 Mo6 -1.7(2)
O12 Mo5 O38 P1 156.4(18)
O35 Mo5 O38 P1 -34.5(4)
O14 Mo5 O38 P1 -132.4(4)
O10 Mo5 O38 P1 134.4(4)
O7 Mo5 O38 P1 50.3(4)
O12 Mo5 O38 Mo4 20(2)
O35 Mo5 O38 Mo4 -170.7(2)
O14 Mo5 O38 Mo4 91.3(2)
O10 Mo5 O38 Mo4 -1.8(2)
O7 Mo5 O38 Mo4 -85.9(2)
O12 Mo5 O38 Mo6 -68.9(19)
O35 Mo5 O38 Mo6 100.2(2)
O14 Mo5 O38 Mo6 2.3(2)
O10 Mo5 O38 Mo6 -90.9(2)
O7 Mo5 O38 Mo6 -175.0(2)
O15 Mo6 O38 P1 153.0(15)
O13 Mo6 O38 P1 -134.2(4)
O17 Mo6 O38 P1 -36.8(4)
O14 Mo6 O38 P1 132.7(4)
O16 Mo6 O38 P1 48.9(4)
O15 Mo6 O38 Mo4 -71.0(16)
O13 Mo6 O38 Mo4 1.8(2)
O17 Mo6 O38 Mo4 99.2(2)
O14 Mo6 O38 Mo4 -91.2(2)
O16 Mo6 O38 Mo4 -175.1(3)
O15 Mo6 O38 Mo5 18.1(17)
O13 Mo6 O38 Mo5 90.9(2)
O17 Mo6 O38 Mo5 -171.7(2)
O14 Mo6 O38 Mo5 -2.16(19)
O16 Mo6 O38 Mo5 -86.0(2)
O40 P1 O39 Mo9 -64.4(4)
O38 P1 O39 Mo9 174.9(3)
O37 P1 O39 Mo9 55.4(4)
O40 P1 O39 Mo12 55.3(4)
O38 P1 O39 Mo12 -65.4(4)
O37 P1 O39 Mo12 175.1(3)
O40 P1 O39 Mo11 175.9(3)
O38 P1 O39 Mo11 55.2(4)
O37 P1 O39 Mo11 -64.3(4)
O29 Mo9 O39 P1 157.3(16)
O30 Mo9 O39 P1 -133.0(4)
O33 Mo9 O39 P1 -36.1(4)
O26 Mo9 O39 P1 133.3(4)
O24 Mo9 O39 P1 48.0(4)
O29 Mo9 O39 Mo12 22.5(18)
O30 Mo9 O39 Mo12 92.2(2)
O33 Mo9 O39 Mo12 -171.0(2)
O26 Mo9 O39 Mo12 -1.5(2)
O24 Mo9 O39 Mo12 -86.8(2)
O29 Mo9 O39 Mo11 -67.3(18)
O30 Mo9 O39 Mo11 2.5(2)
O33 Mo9 O39 Mo11 99.3(2)
O26 Mo9 O39 Mo11 -91.2(2)
O24 Mo9 O39 Mo11 -176.5(2)
O27 Mo12 O39 P1 163.4(13)
O20 Mo12 O39 P1 -36.6(4)
O26 Mo12 O39 P1 -133.9(4)
O17 Mo12 O39 P1 50.3(3)
O28 Mo12 O39 P1 135.2(4)
O27 Mo12 O39 Mo9 -61.2(14)
O20 Mo12 O39 Mo9 98.8(2)
O26 Mo12 O39 Mo9 1.5(2)
O17 Mo12 O39 Mo9 -174.3(2)
O28 Mo12 O39 Mo9 -89.4(2)
O27 Mo12 O39 Mo11 27.5(14)
O20 Mo12 O39 Mo11 -172.5(2)
O26 Mo12 O39 Mo11 90.2(2)
O17 Mo12 O39 Mo11 -85.6(2)
O28 Mo12 O39 Mo11 -0.7(2)
O31 Mo11 O39 P1 151.4(14)
O11 Mo11 O39 P1 -37.5(4)
O28 Mo11 O39 P1 -134.6(4)
O32 Mo11 O39 P1 48.4(3)
O30 Mo11 O39 P1 133.2(4)
O31 Mo11 O39 Mo9 16.0(15)
O11 Mo11 O39 Mo9 -173.0(2)
O28 Mo11 O39 Mo9 90.0(2)
O32 Mo11 O39 Mo9 -87.03(19)
O30 Mo11 O39 Mo9 -2.29(18)
O31 Mo11 O39 Mo12 -73.2(15)
O11 Mo11 O39 Mo12 97.8(2)
O28 Mo11 O39 Mo12 0.8(2)
O32 Mo11 O39 Mo12 -176.2(2)
O30 Mo11 O39 Mo12 -91.5(2)
O39 P1 O40 Mo7 -66.4(4)
O38 P1 O40 Mo7 53.8(4)
O37 P1 O40 Mo7 173.8(3)
O39 P1 O40 Mo8 54.8(4)
O38 P1 O40 Mo8 175.0(3)
O37 P1 O40 Mo8 -64.9(4)
O39 P1 O40 Mo10 175.2(3)
O38 P1 O40 Mo10 -64.6(4)
O37 P1 O40 Mo10 55.5(4)
O18 Mo7 O40 P1 154(2)
O16 Mo7 O40 P1 -34.2(4)
O19 Mo7 O40 P1 -133.1(4)
O21 Mo7 O40 P1 134.0(4)
O20 Mo7 O40 P1 50.8(4)
O18 Mo7 O40 Mo8 17(2)
O16 Mo7 O40 Mo8 -170.9(3)
O19 Mo7 O40 Mo8 90.3(2)
O21 Mo7 O40 Mo8 -2.6(2)
O20 Mo7 O40 Mo8 -85.8(2)
O18 Mo7 O40 Mo10 -72(2)
O16 Mo7 O40 Mo10 100.2(3)
O19 Mo7 O40 Mo10 1.4(2)
O21 Mo7 O40 Mo10 -91.5(2)
O20 Mo7 O40 Mo10 -174.7(2)
O22 Mo8 O40 P1 153.7(16)
O24 Mo8 O40 P1 -35.1(4)
O21 Mo8 O40 P1 -133.5(5)
O23 Mo8 O40 P1 133.6(4)
O25 Mo8 O40 P1 50.0(4)
O22 Mo8 O40 Mo7 -70.0(17)
O24 Mo8 O40 Mo7 101.2(2)
O21 Mo8 O40 Mo7 2.8(2)
O23 Mo8 O40 Mo7 -90.1(2)
O25 Mo8 O40 Mo7 -173.7(2)
O22 Mo8 O40 Mo10 18.1(17)
O24 Mo8 O40 Mo10 -170.7(2)
O21 Mo8 O40 Mo10 90.9(2)
O23 Mo8 O40 Mo10 -1.99(19)
O25 Mo8 O40 Mo10 -85.6(2)
O34 Mo10 O40 P1 157.4(17)
O23 Mo10 O40 P1 -134.1(4)
O36 Mo10 O40 P1 -36.7(4)
O19 Mo10 O40 P1 133.3(4)
O35 Mo10 O40 P1 48.8(4)
O34 Mo10 O40 Mo7 22.8(19)
O23 Mo10 O40 Mo7 91.3(2)
O36 Mo10 O40 Mo7 -171.3(2)
O19 Mo10 O40 Mo7 -1.3(2)
O35 Mo10 O40 Mo7 -85.8(2)
O34 Mo10 O40 Mo8 -66.5(19)
O23 Mo10 O40 Mo8 2.1(2)
O36 Mo10 O40 Mo8 99.4(2)
O19 Mo10 O40 Mo8 -90.5(2)
O35 Mo10 O40 Mo8 -175.0(2)
N6 Ag1 N1 C8 -177.4(6)
N2 Ag1 N1 C8 8.7(5)
O2 Ag1 N1 C8 -34.4(7)
N6 Ag1 N1 C12 -12.8(5)
N2 Ag1 N1 C12 173.3(6)
O2 Ag1 N1 C12 130.2(5)
N1 Ag1 N2 C6 -170.7(9)
N6 Ag1 N2 C6 -179.6(8)
O2 Ag1 N2 C6 -14.5(9)
N1 Ag1 N2 C7 -5.6(5)
N6 Ag1 N2 C7 -14.5(7)
O2 Ag1 N2 C7 150.6(5)
C6 N3 N4 C7 -1.3(10)
N1 Ag1 N6 C14 164.9(9)
N2 Ag1 N6 C14 173.8(8)
O2 Ag1 N6 C14 15.1(10)
N1 Ag1 N6 C13 12.0(5)
N2 Ag1 N6 C13 20.8(7)
O2 Ag1 N6 C13 -137.9(5)
C13 N7 N8 C14 1.3(12)
C5 N5 C1 C2 -1.0(15)
N5 C1 C2 C3 0.7(13)
C1 C2 C3 C4 -0.3(12)
C1 C2 C3 C6 -176.4(7)
C2 C3 C4 C5 0.2(14)
C6 C3 C4 C5 176.3(9)
C1 N5 C5 C4 0.9(17)
C3 C4 C5 N5 -0.4(17)
C7 N2 C6 N3 1.0(9)
Ag1 N2 C6 N3 166.7(7)
C7 N2 C6 C3 -174.8(8)
Ag1 N2 C6 C3 -9.1(15)
N4 N3 C6 N2 0.2(11)
N4 N3 C6 C3 176.1(8)
C4 C3 C6 N2 -38.4(13)
C2 C3 C6 N2 137.6(8)
C4 C3 C6 N3 146.4(9)
C2 C3 C6 N3 -37.6(12)
N3 N4 C7 N2 2.0(10)
N3 N4 C7 C8 -174.1(8)
C6 N2 C7 N4 -2.0(10)
Ag1 N2 C7 N4 -172.9(6)
C6 N2 C7 C8 174.1(7)
Ag1 N2 C7 C8 3.1(9)
C12 N1 C8 C9 3.1(12)
Ag1 N1 C8 C9 167.7(6)
C12 N1 C8 C7 -174.7(7)
Ag1 N1 C8 C7 -10.1(9)
N4 C7 C8 N1 180.0(8)
N2 C7 C8 N1 4.2(11)
N4 C7 C8 C9 2.3(13)
N2 C7 C8 C9 -173.5(8)
N1 C8 C9 C10 -2.7(13)
C7 C8 C9 C10 174.9(8)
C8 C9 C10 C11 0.8(14)
C9 C10 C11 C12 0.6(14)
C8 N1 C12 C11 -1.6(12)
Ag1 N1 C12 C11 -166.3(7)
C8 N1 C12 C13 176.1(7)
Ag1 N1 C12 C13 11.3(9)
C10 C11 C12 N1 -0.3(14)
C10 C11 C12 C13 -177.8(8)
N8 N7 C13 N6 -2.2(12)
N8 N7 C13 C12 175.4(8)
C14 N6 C13 N7 2.2(11)
Ag1 N6 C13 N7 165.7(7)
C14 N6 C13 C12 -175.3(8)
Ag1 N6 C13 C12 -11.8(10)
N1 C12 C13 N7 -176.1(9)
C11 C12 C13 N7 1.5(14)
N1 C12 C13 N6 1.2(12)
C11 C12 C13 N6 178.9(8)
N7 N8 C14 N6 0.0(12)
N7 N8 C14 C15 -179.0(9)
C13 N6 C14 N8 -1.3(9)
Ag1 N6 C14 N8 -155.4(7)
C13 N6 C14 C15 177.7(8)
Ag1 N6 C14 C15 23.6(14)
N8 C14 C15 C16 -136.0(10)
N6 C14 C15 C16 45.2(13)
N8 C14 C15 C19 41.4(12)
N6 C14 C15 C19 -137.4(9)
C19 C15 C16 C17 0.5(14)
C14 C15 C16 C17 177.9(9)
C18 N9 C17 C16 -0.6(18)
C15 C16 C17 N9 0.4(16)
C17 N9 C18 C19 -0.2(17)
N9 C18 C19 C15 1.1(15)
C16 C15 C19 C18 -1.3(14)
C14 C15 C19 C18 -178.7(8)
